data_4116335
loop_
_publ_author_name
'Srinivasan S. Kuduva'
'Donald C. Craig'
'Ashwini Nangia'
'Gautam R. Desiraju'

_publ_contact_author_address
;
      Professor Gautam R. Desiraju
      School of Chemistry
      University of Hyderabad
      Hyderabad  500 046
      India
;
_publ_contact_author_email grdch@uohyd.ernet.in
_publ_contact_author_fax '91 40 3010567'
_publ_contact_author_phone '91 40 3010567'
_publ_section_title
;
 Cubanecarboxylic Acids. Crystal Engineering Considerations and the Role
 of C-H...O Hydrogen Bonds in Determining O-H...O Networks
;
_journal_name_full 'Journal of the American Chemical Society'
_journal_page_first 1936
_journal_page_last 1944
_journal_paper_doi 10.1021/ja981967u
_journal_volume 121
_journal_year 1999
_chemical_formula_sum 'C9 H8 O2'
_chemical_formula_weight 148.2
_space_group_IT_number 14
_symmetry_cell_setting monoclinic
_symmetry_space_group_name_Hall '-P 2ybc'
_symmetry_space_group_name_H-M 'P 1 21/c 1'
_atom_type_scat_source 'International Tables for X-ray Crystallography, Vol. IV'
_cell_angle_alpha 90.0000
_cell_angle_beta 94.68(1)
_cell_angle_gamma 90.0000
_cell_formula_units_Z 8
_cell_length_a 8.599(2)
_cell_length_b 11.131(2)
_cell_length_c 14.588(4)
_cell_measurement_reflns_used 10
_cell_measurement_temperature 294
_cell_measurement_theta_max 24
_cell_measurement_theta_min 21
_cell_volume 1391.6(6)
_diffrn_measurement_device_type 'Nonius CAD-4'
_diffrn_measurement_method \w--2\q
_diffrn_radiation_type 'Cu K\a'
_diffrn_radiation_wavelength 1.54184
_diffrn_reflns_av_R_equivalents 0.024
_diffrn_reflns_limit_h_max 10
_diffrn_reflns_limit_h_min -10
_diffrn_reflns_limit_k_max 0
_diffrn_reflns_limit_k_min -13
_diffrn_reflns_limit_l_max 17
_diffrn_reflns_limit_l_min 0
_diffrn_reflns_number 2709
_diffrn_reflns_theta_max 70
_diffrn_standards_decay_% 0
_diffrn_standards_interval_time 30min
_diffrn_standards_number 1
_exptl_absorpt_coefficient_mu 0.775
_exptl_absorpt_correction_type none
_exptl_crystal_colour colourless
_exptl_crystal_density_diffrn 1.41
_exptl_crystal_description 'irregular fragment'
_exptl_crystal_F_000 624.0
_refine_diff_density_max 0.41
_refine_diff_density_min -0.56
_refine_ls_extinction_method none
_refine_ls_goodness_of_fit_ref 1.73
_refine_ls_hydrogen_treatment noref
_refine_ls_number_parameters 200
_refine_ls_number_reflns 1771
_refine_ls_R_factor_gt 0.039
_refine_ls_shift/su_max 0.07
_refine_ls_structure_factor_coef F
_refine_ls_weighting_details 'w = 1/[\s^2^(F) + 0.0016F^2^]'
_refine_ls_weighting_scheme calc
_refine_ls_wR_factor_ref 0.054
_reflns_number_gt 1811
_reflns_number_total 2641
_reflns_threshold_expression I>3\s(I)
_cod_data_source_file ja981967u_5.cif
_cod_data_source_block compound14
_cod_original_cell_volume 1391.7(5)
_cod_database_code 4116335

loop_
_symmetry_equiv_pos_site_id
_symmetry_equiv_pos_as_xyz
1 x,y,z
2 -x,1/2+y,1/2-z
3 -x,-y,-z
4 x,1/2-y,1/2+z

loop_
_atom_site_label
_atom_site_fract_x
_atom_site_fract_y
_atom_site_fract_z
_atom_site_U_iso_or_equiv
_atom_site_adp_type
_atom_site_type_symbol
O1A 0.2567(2) 0.4358(1) 0.2739(1) 0.061(0) Uani O
O2A 0.2948(2) 0.6252(1) 0.3167(1) 0.057(0) Uani O
C1A 0.2656(2) 0.5806(2) 0.1578(1) 0.038(0) Uani C
C2A 0.3900(2) 0.5416(2) 0.0907(1) 0.041(0) Uani C
C3A 0.3905(3) 0.6724(2) 0.0515(2) 0.050(1) Uani C
C4A 0.2577(3) 0.6372(2) -0.0229(2) 0.051(1) Uani C
C5A 0.2577(3) 0.5062(2) 0.0163(1) 0.045(1) Uani C
C6A 0.1342(3) 0.5429(2) 0.0826(1) 0.045(1) Uani C
C7A 0.1329(3) 0.6735(2) 0.0435(2) 0.053(1) Uani C
C8A 0.2654(3) 0.7098(2) 0.1181(2) 0.050(1) Uani C
C9A 0.2723(2) 0.5457(2) 0.2555(1) 0.039(0) Uani C
O1B 0.3142(2) 0.5563(1) 0.4908(1) 0.059(0) Uani O
O2B 0.2641(2) 0.3687(1) 0.4459(1) 0.059(0) Uani O
C1B 0.2557(2) 0.4135(2) 0.6019(1) 0.038(0) Uani C
C2B 0.2665(3) 0.2843(2) 0.6433(1) 0.045(1) Uani C
C3B 0.1000(3) 0.2972(2) 0.6762(2) 0.056(1) Uani C
C4B 0.1707(3) 0.3502(2) 0.7693(2) 0.057(1) Uani C
C5B 0.3365(3) 0.3377(2) 0.7360(2) 0.048(1) Uani C
C6B 0.3250(3) 0.4675(2) 0.6948(2) 0.048(1) Uani C
C7B 0.1585(3) 0.4796(2) 0.7278(2) 0.061(1) Uani C
C8B 0.0875(3) 0.4263(2) 0.6353(2) 0.055(1) Uani C
C9B 0.2835(2) 0.4478(2) 0.5074(1) 0.040(0) Uani C
HO1A 0.2595 0.4102 0.3398 0.061 Uani H
HO2A 0.3024 0.5988 0.3824 0.057 Uani H
HC2A 0.4851 0.4924 0.1083 0.041 Uani H
HC3A 0.4858 0.7197 0.0400 0.050 Uani H
HC4A 0.2546 0.6587 -0.0895 0.051 Uani H
HC5A 0.2550 0.4311 -0.0214 0.045 Uani H
HC6A 0.0393 0.4951 0.0942 0.045 Uani H
HC7A 0.0371 0.7220 0.0260 0.053 Uani H
HC8A 0.2678 0.7853 0.1554 0.050 Uani H
HO1B 0.3071 0.5821 0.4249 0.059 Uani H
HO2B 0.2612 0.3944 0.3801 0.059 Uani H
HC2B 0.3070 0.2120 0.6123 0.045 Uani H
HC3B 0.0164 0.2347 0.6693 0.056 Uani H
HC4B 0.1400 0.3266 0.8314 0.057 Uani H
HC5B 0.4291 0.3046 0.7737 0.048 Uani H
HC6B 0.4086 0.5301 0.7019 0.048 Uani H
HC7B 0.1178 0.5516 0.7591 0.061 Uani H
HC8B -0.0052 0.4592 0.5977 0.055 Uani H

loop_
_atom_site_aniso_label
_atom_site_aniso_U_11
_atom_site_aniso_U_22
_atom_site_aniso_U_33
_atom_site_aniso_U_12
_atom_site_aniso_U_13
_atom_site_aniso_U_23
_atom_site_aniso_type_symbol
O1A 0.107(1) 0.040(1) 0.037(1) -0.006(1) 0.005(1) 0.001(1) O
O2A 0.088(1) 0.049(1) 0.034(1) -0.006(1) 0.006(1) -0.007(1) O
C1A 0.046(1) 0.037(1) 0.030(1) -0.002(1) 0.000(1) 0.000(1) C
C2A 0.042(1) 0.047(1) 0.033(1) 0.000(1) 0.002(1) 0.002(1) C
C3A 0.056(1) 0.051(1) 0.042(1) -0.010(1) 0.001(1) 0.009(1) C
C4A 0.064(2) 0.057(1) 0.033(1) 0.001(1) 0.000(1) 0.011(1) C
C5A 0.057(1) 0.049(1) 0.028(1) -0.003(1) 0.000(1) -0.001(1) C
C6A 0.046(1) 0.053(1) 0.034(1) -0.004(1) -0.003(1) 0.002(1) C
C7A 0.058(2) 0.057(1) 0.044(1) 0.010(1) -0.004(1) 0.012(1) C
C8A 0.070(2) 0.038(1) 0.043(1) 0.001(1) -0.002(1) 0.004(1) C
C9A 0.044(1) 0.040(1) 0.033(1) 0.001(1) 0.003(1) -0.003(1) C
O1B 0.090(1) 0.046(1) 0.041(1) -0.012(1) 0.000(1) 0.004(1) O
O2B 0.096(1) 0.048(1) 0.033(1) 0.001(1) 0.003(1) -0.004(1) O
C1B 0.044(1) 0.041(1) 0.030(1) 0.003(1) -0.002(1) 0.001(1) C
C2B 0.060(1) 0.039(1) 0.036(1) 0.000(1) 0.000(1) 0.000(1) C
C3B 0.055(2) 0.065(1) 0.049(1) -0.012(1) -0.003(1) 0.012(1) C
C4B 0.078(2) 0.057(1) 0.035(1) 0.002(1) 0.011(1) 0.004(1) C
C5B 0.061(1) 0.047(1) 0.037(1) -0.001(1) -0.012(1) 0.006(1) C
C6B 0.064(2) 0.043(1) 0.037(1) -0.003(1) -0.012(1) 0.001(1) C
C7B 0.086(2) 0.057(1) 0.041(1) 0.018(1) 0.016(1) 0.000(1) C
C8B 0.043(1) 0.070(1) 0.050(1) 0.009(1) 0.000(1) 0.011(1) C
C9B 0.045(1) 0.041(1) 0.033(1) 0.004(1) -0.001(1) 0.000(1) C

loop_
_geom_angle_atom_site_label_1
_geom_angle_atom_site_label_2
_geom_angle_atom_site_label_3
_geom_angle
_geom_angle_site_symmetry_1
_geom_angle_site_symmetry_2
_geom_angle_site_symmetry_3
_geom_angle_publ_flag
C2A C1A C6A 88.8(1) 1_555 1_555 1_555 no
C2A C1A C8A 90.2(2) 1_555 1_555 1_555 no
C2A C1A C9A 123.8(2) 1_555 1_555 1_555 no
C6A C1A C8A 90.5(1) 1_555 1_555 1_555 no
C6A C1A C9A 125.2(2) 1_555 1_555 1_555 no
C8A C1A C9A 127.1(2) 1_555 1_555 1_555 no
C1A C2A C3A 89.6(1) 1_555 1_555 1_555 no
C1A C2A C5A 90.5(2) 1_555 1_555 1_555 no
C3A C2A C5A 90.2(1) 1_555 1_555 1_555 no
C2A C3A C4A 89.8(2) 1_555 1_555 1_555 no
C2A C3A C8A 89.9(2) 1_555 1_555 1_555 no
C4A C3A C8A 89.9(2) 1_555 1_555 1_555 no
C3A C4A C5A 90.1(2) 1_555 1_555 1_555 no
C3A C4A C7A 90.3(2) 1_555 1_555 1_555 no
C5A C4A C7A 89.7(2) 1_555 1_555 1_555 no
C2A C5A C4A 89.8(2) 1_555 1_555 1_555 no
C2A C5A C6A 89.8(2) 1_555 1_555 1_555 no
C4A C5A C6A 90.2(2) 1_555 1_555 1_555 no
C1A C6A C5A 90.9(2) 1_555 1_555 1_555 no
C1A C6A C7A 89.4(1) 1_555 1_555 1_555 no
C5A C6A C7A 90.1(2) 1_555 1_555 1_555 no
C4A C7A C6A 90.0(2) 1_555 1_555 1_555 no
C4A C7A C8A 90.0(2) 1_555 1_555 1_555 no
C6A C7A C8A 90.2(1) 1_555 1_555 1_555 no
C1A C8A C3A 90.3(2) 1_555 1_555 1_555 no
C1A C8A C7A 89.9(2) 1_555 1_555 1_555 no
C3A C8A C7A 89.9(2) 1_555 1_555 1_555 no
O1A C9A O2A 122.9(2) 1_555 1_555 1_555 no
O1A C9A C1A 117.7(2) 1_555 1_555 1_555 no
O2A C9A C1A 119.5(2) 1_555 1_555 1_555 no
C2B C1B C6B 90.7(1) 1_555 1_555 1_555 no
C2B C1B C8B 89.5(2) 1_555 1_555 1_555 no
C2B C1B C9B 126.4(2) 1_555 1_555 1_555 no
C6B C1B C8B 89.5(2) 1_555 1_555 1_555 no
C6B C1B C9B 129.6(2) 1_555 1_555 1_555 no
C8B C1B C9B 119.5(2) 1_555 1_555 1_555 no
C1B C2B C3B 90.4(2) 1_555 1_555 1_555 no
C1B C2B C5B 89.5(1) 1_555 1_555 1_555 no
C3B C2B C5B 89.8(2) 1_555 1_555 1_555 no
C2B C3B C4B 90.0(2) 1_555 1_555 1_555 no
C2B C3B C8B 90.2(2) 1_555 1_555 1_555 no
C4B C3B C8B 89.7(2) 1_555 1_555 1_555 no
C3B C4B C5B 89.8(2) 1_555 1_555 1_555 no
C3B C4B C7B 90.1(2) 1_555 1_555 1_555 no
C5B C4B C7B 89.8(2) 1_555 1_555 1_555 no
C2B C5B C4B 90.3(2) 1_555 1_555 1_555 no
C2B C5B C6B 90.6(1) 1_555 1_555 1_555 no
C4B C5B C6B 90.4(2) 1_555 1_555 1_555 no
C1B C6B C5B 89.2(1) 1_555 1_555 1_555 no
C1B C6B C7B 90.3(2) 1_555 1_555 1_555 no
C5B C6B C7B 89.5(2) 1_555 1_555 1_555 no
C4B C7B C6B 90.3(2) 1_555 1_555 1_555 no
C4B C7B C8B 89.6(2) 1_555 1_555 1_555 no
C6B C7B C8B 90.3(2) 1_555 1_555 1_555 no
C1B C8B C3B 89.9(2) 1_555 1_555 1_555 no
C1B C8B C7B 89.9(2) 1_555 1_555 1_555 no
C3B C8B C7B 90.5(2) 1_555 1_555 1_555 no
O1B C9B O2B 123.3(2) 1_555 1_555 1_555 no
O1B C9B C1B 118.7(2) 1_555 1_555 1_555 no
O2B C9B C1B 117.7(2) 1_555 1_555 1_555 no

loop_
_geom_bond_atom_site_label_1
_geom_bond_atom_site_label_2
_geom_bond_distance
_geom_bond_site_symmetry_1
_geom_bond_site_symmetry_2
_geom_bond_publ_flag
O1A C9A 1.262(2) 1_555 1_555 no
O2A C9A 1.260(2) 1_555 1_555 no
C1A C2A 1.569(3) 1_555 1_555 no
C1A C6A 1.566(3) 1_555 1_555 no
C1A C8A 1.551(3) 1_555 1_555 no
C1A C9A 1.474(3) 1_555 1_555 no
C2A C3A 1.565(3) 1_555 1_555 no
C2A C5A 1.557(3) 1_555 1_555 no
C3A C4A 1.559(3) 1_555 1_555 no
C3A C8A 1.563(3) 1_555 1_555 no
C4A C5A 1.565(3) 1_555 1_555 no
C4A C7A 1.556(3) 1_555 1_555 no
C5A C6A 1.549(3) 1_555 1_555 no
C6A C7A 1.561(3) 1_555 1_555 no
C7A C8A 1.563(3) 1_555 1_555 no
O1B C9B 1.264(2) 1_555 1_555 no
O2B C9B 1.258(2) 1_555 1_555 no
C1B C2B 1.560(3) 1_555 1_555 no
C1B C6B 1.556(3) 1_555 1_555 no
C1B C8B 1.570(3) 1_555 1_555 no
C1B C9B 1.468(3) 1_555 1_555 no
C2B C3B 1.554(3) 1_555 1_555 no
C2B C5B 1.552(3) 1_555 1_555 no
C3B C4B 1.557(3) 1_555 1_555 no
C3B C8B 1.556(3) 1_555 1_555 no
C4B C5B 1.549(3) 1_555 1_555 no
C4B C7B 1.563(3) 1_555 1_555 no
C5B C6B 1.566(3) 1_555 1_555 no
C6B C7B 1.553(3) 1_555 1_555 no
C7B C8B 1.553(3) 1_555 1_555 no

loop_
_geom_torsion_atom_site_label_1
_geom_torsion_atom_site_label_2
_geom_torsion_atom_site_label_3
_geom_torsion_atom_site_label_4
_geom_torsion
_geom_torsion_site_symmetry_1
_geom_torsion_site_symmetry_2
_geom_torsion_site_symmetry_3
_geom_torsion_site_symmetry_4
_geom_torsion_publ_flag
C6A C1A C2A C3A 90.9(1) 1_555 1_555 1_555 1_555 no
C6A C1A C2A C5A 0.7(1) 1_555 1_555 1_555 1_555 no
C8A C1A C2A C3A 0.5(2) 1_555 1_555 1_555 1_555 no
C8A C1A C2A C5A -89.8(2) 1_555 1_555 1_555 1_555 no
C9A C1A C2A C3A -136.3(2) 1_555 1_555 1_555 1_555 no
C9A C1A C2A C5A 133.4(2) 1_555 1_555 1_555 1_555 no
C2A C1A C6A C5A -0.7(1) 1_555 1_555 1_555 1_555 no
C2A C1A C6A C7A -90.8(2) 1_555 1_555 1_555 1_555 no
C8A C1A C6A C5A 89.5(2) 1_555 1_555 1_555 1_555 no
C8A C1A C6A C7A -0.6(2) 1_555 1_555 1_555 1_555 no
C9A C1A C6A C5A -132.4(2) 1_555 1_555 1_555 1_555 no
C9A C1A C6A C7A 137.5(2) 1_555 1_555 1_555 1_555 no
C2A C1A C8A C3A -0.5(2) 1_555 1_555 1_555 1_555 no
C2A C1A C8A C7A 89.4(2) 1_555 1_555 1_555 1_555 no
C6A C1A C8A C3A -89.3(2) 1_555 1_555 1_555 1_555 no
C6A C1A C8A C7A 0.6(2) 1_555 1_555 1_555 1_555 no
C9A C1A C8A C3A 134.0(2) 1_555 1_555 1_555 1_555 no
C9A C1A C8A C7A -136.2(2) 1_555 1_555 1_555 1_555 no
C2A C1A C9A O1A -65.6(3) 1_555 1_555 1_555 1_555 no
C2A C1A C9A O2A 113.6(2) 1_555 1_555 1_555 1_555 no
C6A C1A C9A O1A 50.5(3) 1_555 1_555 1_555 1_555 no
C6A C1A C9A O2A -130.4(2) 1_555 1_555 1_555 1_555 no
C8A C1A C9A O1A 173.6(2) 1_555 1_555 1_555 1_555 no
C8A C1A C9A O2A -7.3(3) 1_555 1_555 1_555 1_555 no
C1A C2A C3A C4A -90.4(2) 1_555 1_555 1_555 1_555 no
C1A C2A C3A C8A -0.5(2) 1_555 1_555 1_555 1_555 no
C5A C2A C3A C4A 0.1(2) 1_555 1_555 1_555 1_555 no
C5A C2A C3A C8A 90.0(2) 1_555 1_555 1_555 1_555 no
C1A C2A C5A C4A 89.4(2) 1_555 1_555 1_555 1_555 no
C1A C2A C5A C6A -0.7(1) 1_555 1_555 1_555 1_555 no
C3A C2A C5A C4A -0.1(2) 1_555 1_555 1_555 1_555 no
C3A C2A C5A C6A -90.3(2) 1_555 1_555 1_555 1_555 no
C2A C3A C4A C5A -0.1(2) 1_555 1_555 1_555 1_555 no
C2A C3A C4A C7A 89.6(2) 1_555 1_555 1_555 1_555 no
C8A C3A C4A C5A -90.1(2) 1_555 1_555 1_555 1_555 no
C8A C3A C4A C7A -0.4(2) 1_555 1_555 1_555 1_555 no
C2A C3A C8A C1A 0.5(2) 1_555 1_555 1_555 1_555 no
C2A C3A C8A C7A -89.4(2) 1_555 1_555 1_555 1_555 no
C4A C3A C8A C1A 90.3(2) 1_555 1_555 1_555 1_555 no
C4A C3A C8A C7A 0.4(2) 1_555 1_555 1_555 1_555 no
C3A C4A C5A C2A 0.1(2) 1_555 1_555 1_555 1_555 no
C3A C4A C5A C6A 90.0(2) 1_555 1_555 1_555 1_555 no
C7A C4A C5A C2A -90.1(2) 1_555 1_555 1_555 1_555 no
C7A C4A C5A C6A -0.3(2) 1_555 1_555 1_555 1_555 no
C3A C4A C7A C6A -89.8(2) 1_555 1_555 1_555 1_555 no
C3A C4A C7A C8A 0.4(2) 1_555 1_555 1_555 1_555 no
C5A C4A C7A C6A 0.3(2) 1_555 1_555 1_555 1_555 no
C5A C4A C7A C8A 90.5(2) 1_555 1_555 1_555 1_555 no
C2A C5A C6A C1A 0.7(1) 1_555 1_555 1_555 1_555 no
C2A C5A C6A C7A 90.2(1) 1_555 1_555 1_555 1_555 no
C4A C5A C6A C1A -89.1(2) 1_555 1_555 1_555 1_555 no
C4A C5A C6A C7A 0.3(2) 1_555 1_555 1_555 1_555 no
C1A C6A C7A C4A 90.6(2) 1_555 1_555 1_555 1_555 no
C1A C6A C7A C8A 0.6(2) 1_555 1_555 1_555 1_555 no
C5A C6A C7A C4A -0.3(2) 1_555 1_555 1_555 1_555 no
C5A C6A C7A C8A -90.3(2) 1_555 1_555 1_555 1_555 no
C4A C7A C8A C1A -90.6(2) 1_555 1_555 1_555 1_555 no
C4A C7A C8A C3A -0.4(2) 1_555 1_555 1_555 1_555 no
C6A C7A C8A C1A -0.6(2) 1_555 1_555 1_555 1_555 no
C6A C7A C8A C3A 89.7(2) 1_555 1_555 1_555 1_555 no
C6B C1B C2B C3B 89.5(2) 1_555 1_555 1_555 1_555 no
C6B C1B C2B C5B -0.3(2) 1_555 1_555 1_555 1_555 no
C8B C1B C2B C3B 0.0(2) 1_555 1_555 1_555 1_555 no
C8B C1B C2B C5B -89.8(2) 1_555 1_555 1_555 1_555 no
C9B C1B C2B C3B -127.3(2) 1_555 1_555 1_555 1_555 no
C9B C1B C2B C5B 142.9(2) 1_555 1_555 1_555 1_555 no
C2B C1B C6B C5B 0.3(2) 1_555 1_555 1_555 1_555 no
C2B C1B C6B C7B -89.3(2) 1_555 1_555 1_555 1_555 no
C8B C1B C6B C5B 89.7(2) 1_555 1_555 1_555 1_555 no
C8B C1B C6B C7B 0.2(2) 1_555 1_555 1_555 1_555 no
C9B C1B C6B C5B -141.1(2) 1_555 1_555 1_555 1_555 no
C9B C1B C6B C7B 129.4(2) 1_555 1_555 1_555 1_555 no
C2B C1B C8B C3B 0.0(2) 1_555 1_555 1_555 1_555 no
C2B C1B C8B C7B 90.5(2) 1_555 1_555 1_555 1_555 no
C6B C1B C8B C3B -90.7(2) 1_555 1_555 1_555 1_555 no
C6B C1B C8B C7B -0.2(2) 1_555 1_555 1_555 1_555 no
C9B C1B C8B C3B 132.6(2) 1_555 1_555 1_555 1_555 no
C9B C1B C8B C7B -136.9(2) 1_555 1_555 1_555 1_555 no
C2B C1B C9B O1B -160.0(2) 1_555 1_555 1_555 1_555 no
C2B C1B C9B O2B 25.1(3) 1_555 1_555 1_555 1_555 no
C6B C1B C9B O1B -31.0(3) 1_555 1_555 1_555 1_555 no
C6B C1B C9B O2B 154.1(2) 1_555 1_555 1_555 1_555 no
C8B C1B C9B O1B 86.1(2) 1_555 1_555 1_555 1_555 no
C8B C1B C9B O2B -88.8(2) 1_555 1_555 1_555 1_555 no
C1B C2B C3B C4B -89.8(2) 1_555 1_555 1_555 1_555 no
C1B C2B C3B C8B 0.0(2) 1_555 1_555 1_555 1_555 no
C5B C2B C3B C4B -0.2(2) 1_555 1_555 1_555 1_555 no
C5B C2B C3B C8B 89.5(2) 1_555 1_555 1_555 1_555 no
C1B C2B C5B C4B 90.6(2) 1_555 1_555 1_555 1_555 no
C1B C2B C5B C6B 0.3(2) 1_555 1_555 1_555 1_555 no
C3B C2B C5B C4B 0.2(2) 1_555 1_555 1_555 1_555 no
C3B C2B C5B C6B -90.1(2) 1_555 1_555 1_555 1_555 no
C2B C3B C4B C5B 0.2(2) 1_555 1_555 1_555 1_555 no
C2B C3B C4B C7B 90.0(2) 1_555 1_555 1_555 1_555 no
C8B C3B C4B C5B -89.9(2) 1_555 1_555 1_555 1_555 no
C8B C3B C4B C7B -0.2(2) 1_555 1_555 1_555 1_555 no
C2B C3B C8B C1B 0.0(2) 1_555 1_555 1_555 1_555 no
C2B C3B C8B C7B -89.9(2) 1_555 1_555 1_555 1_555 no
C4B C3B C8B C1B 90.1(2) 1_555 1_555 1_555 1_555 no
C4B C3B C8B C7B 0.2(2) 1_555 1_555 1_555 1_555 no
C3B C4B C5B C2B -0.2(2) 1_555 1_555 1_555 1_555 no
C3B C4B C5B C6B 90.4(2) 1_555 1_555 1_555 1_555 no
C7B C4B C5B C2B -90.4(2) 1_555 1_555 1_555 1_555 no
C7B C4B C5B C6B 0.3(2) 1_555 1_555 1_555 1_555 no
C3B C4B C7B C6B -90.1(2) 1_555 1_555 1_555 1_555 no
C3B C4B C7B C8B 0.2(2) 1_555 1_555 1_555 1_555 no
C5B C4B C7B C6B -0.3(2) 1_555 1_555 1_555 1_555 no
C5B C4B C7B C8B 90.0(2) 1_555 1_555 1_555 1_555 no
C2B C5B C6B C1B -0.3(2) 1_555 1_555 1_555 1_555 no
C2B C5B C6B C7B 90.1(2) 1_555 1_555 1_555 1_555 no
C4B C5B C6B C1B -90.6(2) 1_555 1_555 1_555 1_555 no
C4B C5B C6B C7B -0.3(2) 1_555 1_555 1_555 1_555 no
C1B C6B C7B C4B 89.4(2) 1_555 1_555 1_555 1_555 no
C1B C6B C7B C8B -0.2(2) 1_555 1_555 1_555 1_555 no
C5B C6B C7B C4B 0.3(2) 1_555 1_555 1_555 1_555 no
C5B C6B C7B C8B -89.4(2) 1_555 1_555 1_555 1_555 no
C4B C7B C8B C1B -90.1(2) 1_555 1_555 1_555 1_555 no
C4B C7B C8B C3B -0.2(2) 1_555 1_555 1_555 1_555 no
C6B C7B C8B C1B 0.2(2) 1_555 1_555 1_555 1_555 no
C6B C7B C8B C3B 90.1(2) 1_555 1_555 1_555 1_555 no
